data_2243287
loop_
_publ_author_name
'Taia, Abdelmaoujoud'
'Essaber, Mohamed'
'H\"okelek, Tuncer'
'Aatif, Abdeljalil'
'Mague, Joel T.'
'Alsalme, Ali'
'Al-Zaqri, Nabil'

_publ_section_title
;
 Crystal structure, Hirshfeld surface analysis and DFT studies of
 1,3-bis[2-methoxy-4-(prop-2-en-1-yl)phenoxy]propane
;
_journal_coeditor_code WM5538
_journal_issue 3
_journal_name_full 'Acta Crystallographica Section E'
_journal_page_first 344
_journal_page_last 348
_journal_paper_doi 10.1107/S2056989020001681
_journal_volume 76
_journal_year 2020
_chemical_formula_iupac 'C23 H28 O4'
_chemical_formula_moiety 'C23 H28 O4'
_chemical_formula_sum 'C23 H28 O4'
_chemical_formula_weight 368.45
_chemical_name_systematic
;
1,3-Bis[2-methoxy-4-(prop-2-en-1-yl)phenoxy]propane
;
_space_group_crystal_system monoclinic
_space_group_IT_number 13
_space_group_name_Hall '-P 2yac'
_space_group_name_H-M_alt 'P 1 2/n 1'
_atom_sites_solution_hydrogens difmap
_atom_sites_solution_primary dual
_atom_sites_solution_secondary difmap
_audit_creation_method SHELXL-2018/3
_cell_angle_alpha 90
_cell_angle_beta 99.858(2)
_cell_angle_gamma 90
_cell_formula_units_Z 4
_cell_length_a 15.4741(5)
_cell_length_b 5.0224(2)
_cell_length_c 25.5180(9)
_cell_measurement_reflns_used 9361
_cell_measurement_temperature 150(2)
_cell_measurement_theta_max 72.4202
_cell_measurement_theta_min 3.5160
_cell_volume 1953.90(12)
_computing_cell_refinement
;
<i>SAINT</i> (Bruker, 2016)
;
_computing_data_collection
;
<i>APEX3</i> (Bruker, 2016)
;
_computing_data_reduction
;
<i>SAINT</i>  (Bruker, 2016)
;
_computing_molecular_graphics
;
<i>DIAMOND</i> (Brandenburg & Putz, 2012)
;
_computing_publication_material
;
<i>publCIF</i> (Westrip, 2010)
;
_computing_structure_refinement
;
<i>SHELXL2018</i> (Sheldrick, 2015<i>b</i>)
;
_computing_structure_solution
;
<i>SHELXT</i> (Sheldrick, 2015<i>a</i>)
;
_diffrn_ambient_temperature 150(2)
_diffrn_detector_area_resol_mean 10.4167
_diffrn_measured_fraction_theta_full 0.981
_diffrn_measured_fraction_theta_max 0.972
_diffrn_measurement_device_type 'Bruker D8 VENTURE PHOTON 100 CMOS'
_diffrn_measurement_method '\w scans'
_diffrn_radiation_monochromator mirror
_diffrn_radiation_type CuK\a
_diffrn_radiation_wavelength 1.54178
_diffrn_reflns_av_R_equivalents 0.0334
_diffrn_reflns_av_unetI/netI 0.0308
_diffrn_reflns_limit_h_max 18
_diffrn_reflns_limit_h_min -19
_diffrn_reflns_limit_k_max 6
_diffrn_reflns_limit_k_min -5
_diffrn_reflns_limit_l_max 29
_diffrn_reflns_limit_l_min -31
_diffrn_reflns_number 13935
_diffrn_reflns_theta_full 68.000
_diffrn_reflns_theta_max 72.413
_diffrn_reflns_theta_min 3.122
_diffrn_source 'INCOATEC I\mS micro--focus source'
_exptl_absorpt_coefficient_mu 0.676
_exptl_absorpt_correction_T_max 0.95
_exptl_absorpt_correction_T_min 0.79
_exptl_absorpt_correction_type multi-scan
_exptl_absorpt_process_details
;
(<i>SADABS</i>; Krause <i>et al.</i>, 2015)
;
_exptl_crystal_colour colourless
_exptl_crystal_density_diffrn 1.253
_exptl_crystal_density_method 'not measured'
_exptl_crystal_description plate
_exptl_crystal_F_000 792
_exptl_crystal_size_max 0.365
_exptl_crystal_size_mid 0.271
_exptl_crystal_size_min 0.078
_refine_diff_density_max 0.194
_refine_diff_density_min -0.227
_refine_ls_extinction_coef 0.0071(4)
_refine_ls_extinction_expression Fc^*^=kFc[1+0.001xFc^2^\l^3^/sin(2\q)]^-1/4^
_refine_ls_extinction_method
;
<i>SHELXL2018</i> (Sheldrick, 2015<i>b</i>)
;
_refine_ls_goodness_of_fit_ref 1.052
_refine_ls_hydrogen_treatment refall
_refine_ls_matrix_type full
_refine_ls_number_parameters 358
_refine_ls_number_reflns 3756
_refine_ls_number_restraints 0
_refine_ls_restrained_S_all 1.052
_refine_ls_R_factor_all 0.0517
_refine_ls_R_factor_gt 0.0410
_refine_ls_shift/su_max 0.001
_refine_ls_shift/su_mean 0.000
_refine_ls_structure_factor_coef Fsqd
_refine_ls_weighting_details 'w=1/[\s^2^(Fo^2^)+(0.0537P)^2^+0.5337P] where P=(Fo^2^+2Fc^2^)/3'
_refine_ls_weighting_scheme calc
_refine_ls_wR_factor_gt 0.1004
_refine_ls_wR_factor_ref 0.1088
_reflns_number_gt 3049
_reflns_number_total 3756
_reflns_threshold_expression 'I > 2\s(I)'
_cod_data_source_file wm5538sup1.cif
_cod_data_source_block I
_cod_original_sg_symbol_H-M 'P 2/n'
_cod_database_code 2243287
_shelx_space_group_comment
;
The symmetry employed for this shelxl refinement is uniquely defined
by the following loop, which should always be used as a source of
symmetry information in preference to the above space-group names.
They are only intended as comments.
;
_shelx_estimated_absorpt_t_min 0.790
_shelx_estimated_absorpt_t_max 0.949

loop_
_space_group_symop_operation_xyz
'x, y, z'
'-x+1/2, y, -z+1/2'
'-x, -y, -z'
'x-1/2, -y, z-1/2'

loop_
_atom_site_type_symbol
_atom_site_label
_atom_site_fract_x
_atom_site_fract_y
_atom_site_fract_z
_atom_site_U_iso_or_equiv
_atom_site_adp_type
_atom_site_calc_flag
_atom_site_occupancy
_atom_site_disorder_assembly
_atom_site_disorder_group
O O1 0.82230(6) -0.27068(18) 0.30688(3) 0.0222(2) Uani d 1 . .
O O2 0.79368(6) 0.06905(18) 0.37794(4) 0.0249(2) Uani d 1 . .
O O3 0.32386(6) 0.45366(18) 0.30591(3) 0.0223(2) Uani d 1 . .
O O4 0.29863(6) 0.12078(19) 0.37925(4) 0.0258(2) Uani d 1 . .
C C1 0.89151(8) -0.1081(2) 0.32631(5) 0.0194(3) Uani d 1 . .
C C2 0.87636(8) 0.0744(2) 0.36573(5) 0.0203(3) Uani d 1 . .
C C3 0.94260(9) 0.2442(3) 0.38859(5) 0.0229(3) Uani d 1 . .
H H3 0.9308(10) 0.372(3) 0.4158(6) 0.026(4) Uiso d 1 . .
C C4 1.02517(8) 0.2399(3) 0.37294(5) 0.0227(3) Uani d 1 . .
C C5 1.03861(8) 0.0650(3) 0.33324(5) 0.0234(3) Uani d 1 . .
H H5 1.0965(11) 0.061(3) 0.3204(6) 0.028(4) Uiso d 1 . .
C C6 0.97202(8) -0.1084(3) 0.30986(5) 0.0226(3) Uani d 1 . .
H H6 0.9834(10) -0.232(3) 0.2825(6) 0.028(4) Uiso d 1 . .
C C7 0.83297(8) -0.4437(3) 0.26374(5) 0.0219(3) Uani d 1 . .
H H7A 0.8849(10) -0.562(3) 0.2749(6) 0.023(4) Uiso d 1 . .
H H7B 0.8441(10) -0.334(3) 0.2325(6) 0.025(4) Uiso d 1 . .
C C8 0.750000 -0.6078(4) 0.250000 0.0224(4) Uani d 1 . .
H H8B 0.7581(11) -0.722(3) 0.2188(6) 0.033(4) Uiso d 1 . .
C C9 0.77076(10) 0.2853(3) 0.40922(6) 0.0289(3) Uani d 1 . .
H H9A 0.8027(11) 0.277(3) 0.4452(7) 0.034(4) Uiso d 1 . .
H H9B 0.7090(11) 0.260(3) 0.4097(6) 0.028(4) Uiso d 1 . .
H H9C 0.7809(11) 0.458(4) 0.3922(7) 0.036(4) Uiso d 1 . .
C C10 1.09695(9) 0.4256(3) 0.39847(6) 0.0280(3) Uani d 1 . .
H H10A 1.1474(11) 0.420(3) 0.3779(6) 0.035(4) Uiso d 1 . .
H H10B 1.0731(12) 0.613(4) 0.3959(7) 0.040(5) Uiso d 1 . .
C C11 1.13272(9) 0.3754(3) 0.45635(6) 0.0298(3) Uani d 1 . .
H H11 1.1823(13) 0.494(4) 0.4714(7) 0.052(5) Uiso d 1 . .
C C12 1.10801(11) 0.1937(3) 0.48750(6) 0.0355(4) Uani d 1 . .
H H12A 1.1352(12) 0.181(4) 0.5248(7) 0.044(5) Uiso d 1 . .
H H12B 1.0621(13) 0.067(4) 0.4757(7) 0.047(5) Uiso d 1 . .
C C13 0.39264(8) 0.2882(2) 0.32379(5) 0.0198(3) Uani d 1 . .
C C14 0.37979(8) 0.1110(2) 0.36473(5) 0.0204(3) Uani d 1 . .
C C15 0.44651(9) -0.0598(3) 0.38657(5) 0.0230(3) Uani d 1 . .
H H15 0.4371(11) -0.180(3) 0.4150(6) 0.032(4) Uiso d 1 . .
C C16 0.52658(8) -0.0646(3) 0.36808(5) 0.0229(3) Uani d 1 . .
C C17 0.53771(8) 0.1037(3) 0.32686(5) 0.0235(3) Uani d 1 . .
H H17 0.5958(10) 0.104(3) 0.3123(6) 0.026(4) Uiso d 1 . .
C C18 0.47108(8) 0.2800(3) 0.30487(5) 0.0224(3) Uani d 1 . .
H H18 0.4801(10) 0.400(3) 0.2759(6) 0.023(4) Uiso d 1 . .
C C19 0.33292(8) 0.6261(3) 0.26230(5) 0.0213(3) Uani d 1 . .
H H19A 0.3426(10) 0.514(3) 0.2309(6) 0.023(4) Uiso d 1 . .
H H19B 0.3849(10) 0.743(3) 0.2722(6) 0.026(4) Uiso d 1 . .
C C20 0.250000 0.7913(4) 0.250000 0.0223(4) Uani d 1 . .
H H20B 0.2441(11) 0.908(3) 0.2806(6) 0.031(4) Uiso d 1 . .
C C21 0.27648(10) -0.0984(3) 0.41011(6) 0.0289(3) Uani d 1 . .
H H21A 0.2830(11) -0.273(3) 0.3913(6) 0.034(4) Uiso d 1 . .
H H21B 0.2159(12) -0.073(3) 0.4127(6) 0.036(4) Uiso d 1 . .
H H21C 0.3109(11) -0.096(3) 0.4452(7) 0.033(4) Uiso d 1 . .
C C22 0.59762(9) -0.2578(3) 0.39229(6) 0.0275(3) Uani d 1 . .
H H22A 0.5774(11) -0.442(4) 0.3845(7) 0.037(4) Uiso d 1 . .
H H22B 0.6510(11) -0.225(3) 0.3753(6) 0.034(4) Uiso d 1 . .
C C23 0.62171(9) -0.2341(3) 0.45158(6) 0.0300(3) Uani d 1 . .
H H23 0.6524(13) -0.064(4) 0.4645(7) 0.050(5) Uiso d 1 . .
C C24 0.60596(11) -0.4141(3) 0.48616(7) 0.0386(4) Uani d 1 . .
H H24A 0.5776(13) -0.581(4) 0.4740(8) 0.051(5) Uiso d 1 . .
H H24B 0.6230(13) -0.389(4) 0.5240(8) 0.050(5) Uiso d 1 . .

loop_
_atom_site_aniso_label
_atom_site_aniso_U_11
_atom_site_aniso_U_22
_atom_site_aniso_U_33
_atom_site_aniso_U_12
_atom_site_aniso_U_13
_atom_site_aniso_U_23
O1 0.0208(4) 0.0227(5) 0.0230(5) -0.0028(4) 0.0034(3) -0.0050(4)
O2 0.0209(5) 0.0269(5) 0.0276(5) 0.0002(4) 0.0063(4) -0.0056(4)
O3 0.0212(4) 0.0223(5) 0.0232(5) 0.0035(4) 0.0032(3) 0.0049(4)
O4 0.0225(5) 0.0274(5) 0.0289(5) 0.0031(4) 0.0084(4) 0.0061(4)
C1 0.0191(6) 0.0183(6) 0.0197(6) -0.0008(5) 0.0002(5) 0.0022(5)
C2 0.0200(6) 0.0215(6) 0.0193(6) 0.0012(5) 0.0031(5) 0.0022(5)
C3 0.0256(7) 0.0208(6) 0.0213(6) 0.0009(5) 0.0010(5) -0.0006(5)
C4 0.0221(6) 0.0215(6) 0.0224(6) -0.0019(5) -0.0015(5) 0.0046(5)
C5 0.0196(6) 0.0265(7) 0.0240(6) -0.0004(5) 0.0033(5) 0.0045(6)
C6 0.0238(6) 0.0224(6) 0.0216(6) 0.0016(5) 0.0041(5) 0.0002(5)
C7 0.0238(7) 0.0203(6) 0.0209(6) 0.0012(5) 0.0023(5) -0.0026(5)
C8 0.0247(9) 0.0188(8) 0.0223(9) 0.000 0.0001(7) 0.000
C9 0.0293(7) 0.0278(7) 0.0314(8) 0.0045(6) 0.0100(6) -0.0045(6)
C10 0.0265(7) 0.0263(7) 0.0293(7) -0.0065(6) -0.0006(6) 0.0028(6)
C11 0.0276(7) 0.0308(7) 0.0285(7) -0.0026(6) -0.0015(5) -0.0040(6)
C12 0.0367(8) 0.0419(9) 0.0258(8) -0.0008(7) -0.0007(6) 0.0021(7)
C13 0.0207(6) 0.0174(6) 0.0199(6) 0.0013(5) 0.0000(5) -0.0022(5)
C14 0.0197(6) 0.0210(6) 0.0203(6) -0.0007(5) 0.0033(5) -0.0027(5)
C15 0.0248(6) 0.0221(6) 0.0212(6) 0.0019(5) 0.0013(5) 0.0013(5)
C16 0.0227(6) 0.0219(6) 0.0222(6) 0.0013(5) -0.0015(5) -0.0052(5)
C17 0.0209(6) 0.0240(6) 0.0254(7) -0.0008(5) 0.0032(5) -0.0048(5)
C18 0.0227(6) 0.0217(6) 0.0225(6) -0.0020(5) 0.0033(5) -0.0004(5)
C19 0.0226(6) 0.0204(6) 0.0206(6) -0.0004(5) 0.0026(5) 0.0027(5)
C20 0.0249(9) 0.0181(8) 0.0224(9) 0.000 0.0001(7) 0.000
C21 0.0297(7) 0.0280(7) 0.0308(8) -0.0009(6) 0.0104(6) 0.0053(6)
C22 0.0253(7) 0.0252(7) 0.0295(7) 0.0055(6) -0.0019(5) -0.0036(6)
C23 0.0282(7) 0.0280(7) 0.0311(7) 0.0040(6) -0.0029(6) 0.0007(6)
C24 0.0411(9) 0.0364(9) 0.0381(9) 0.0078(7) 0.0059(7) 0.0063(7)

loop_
_atom_type_symbol
_atom_type_description
_atom_type_scat_dispersion_real
_atom_type_scat_dispersion_imag
_atom_type_scat_source
C C 0.0181 0.0091 'International Tables Vol C Tables 4.2.6.8 and 6.1.1.4'
H H 0.0000 0.0000 'International Tables Vol C Tables 4.2.6.8 and 6.1.1.4'
O O 0.0492 0.0322 'International Tables Vol C Tables 4.2.6.8 and 6.1.1.4'

loop_
_geom_angle_atom_site_label_1
_geom_angle_atom_site_label_2
_geom_angle_atom_site_label_3
_geom_angle_site_symmetry_1
_geom_angle_site_symmetry_3
_geom_angle
_geom_angle_publ_flag
C1 O1 C7 . . 116.96(10) ?
C2 O2 C9 . . 116.34(10) ?
C13 O3 C19 . . 116.88(10) ?
C14 O4 C21 . . 116.03(10) ?
O1 C1 C6 . . 125.38(11) ?
O1 C1 C2 . . 115.50(11) ?
C6 C1 C2 . . 119.12(11) ?
O2 C2 C3 . . 124.79(12) ?
O2 C2 C1 . . 115.21(11) ?
C3 C2 C1 . . 119.99(12) ?
C2 C3 C4 . . 121.06(12) ?
C2 C3 H3 . . 119.0(9) ?
C4 C3 H3 . . 119.9(9) ?
C5 C4 C3 . . 118.47(12) ?
C5 C4 C10 . . 121.09(12) ?
C3 C4 C10 . . 120.43(12) ?
C4 C5 C6 . . 120.97(12) ?
C4 C5 H5 . . 120.3(9) ?
C6 C5 H5 . . 118.7(9) ?
C1 C6 C5 . . 120.34(12) ?
C1 C6 H6 . . 120.2(9) ?
C5 C6 H6 . . 119.4(9) ?
O1 C7 C8 . . 107.63(9) ?
O1 C7 H7A . . 109.5(8) ?
C8 C7 H7A . . 110.4(9) ?
O1 C7 H7B . . 109.4(9) ?
C8 C7 H7B . . 111.6(9) ?
H7A C7 H7B . . 108.2(12) ?
C7 C8 C7 . 2_655 114.11(15) ?
C7 C8 H8B . . 106.1(9) ?
C7 C8 H8B 2_655 . 110.0(9) ?
C7 C8 H8B . 2_655 110.0(9) ?
C7 C8 H8B 2_655 2_655 106.1(9) ?
H8B C8 H8B . 2_655 110.5(18) ?
O2 C9 H9A . . 111.2(10) ?
O2 C9 H9B . . 104.5(9) ?
H9A C9 H9B . . 109.1(13) ?
O2 C9 H9C . . 110.3(10) ?
H9A C9 H9C . . 111.2(14) ?
H9B C9 H9C . . 110.5(13) ?
C11 C10 C4 . . 116.06(12) ?
C11 C10 H10A . . 108.5(9) ?
C4 C10 H10A . . 109.5(10) ?
C11 C10 H10B . . 106.7(10) ?
C4 C10 H10B . . 108.3(10) ?
H10A C10 H10B . . 107.5(14) ?
C12 C11 C10 . . 127.94(14) ?
C12 C11 H11 . . 118.0(11) ?
C10 C11 H11 . . 114.0(11) ?
C11 C12 H12A . . 121.0(11) ?
C11 C12 H12B . . 123.1(11) ?
H12A C12 H12B . . 115.9(15) ?
O3 C13 C18 . . 125.61(11) ?
O3 C13 C14 . . 115.48(11) ?
C18 C13 C14 . . 118.90(11) ?
O4 C14 C15 . . 124.66(12) ?
O4 C14 C13 . . 115.42(11) ?
C15 C14 C13 . . 119.91(12) ?
C14 C15 C16 . . 121.15(12) ?
C14 C15 H15 . . 119.3(10) ?
C16 C15 H15 . . 119.6(10) ?
C17 C16 C15 . . 118.61(12) ?
C17 C16 C22 . . 121.67(12) ?
C15 C16 C22 . . 119.70(12) ?
C16 C17 C18 . . 120.79(12) ?
C16 C17 H17 . . 120.3(8) ?
C18 C17 H17 . . 118.9(9) ?
C13 C18 C17 . . 120.59(12) ?
C13 C18 H18 . . 119.4(9) ?
C17 C18 H18 . . 120.0(9) ?
O3 C19 C20 . . 107.42(9) ?
O3 C19 H19A . . 109.0(9) ?
C20 C19 H19A . . 112.1(8) ?
O3 C19 H19B . . 109.9(9) ?
C20 C19 H19B . . 110.6(9) ?
H19A C19 H19B . . 107.9(12) ?
C19 C20 C19 . 2 113.61(15) ?
C19 C20 H20B . . 110.4(9) ?
C19 C20 H20B 2 . 107.3(9) ?
C19 C20 H20B . 2 107.3(9) ?
C19 C20 H20B 2 2 110.4(9) ?
H20B C20 H20B . 2 107.6(18) ?
O4 C21 H21A . . 110.7(9) ?
O4 C21 H21B . . 105.3(10) ?
H21A C21 H21B . . 109.0(14) ?
O4 C21 H21C . . 111.0(10) ?
H21A C21 H21C . . 111.5(14) ?
H21B C21 H21C . . 109.1(13) ?
C23 C22 C16 . . 113.46(11) ?
C23 C22 H22A . . 107.1(10) ?
C16 C22 H22A . . 109.6(10) ?
C23 C22 H22B . . 109.9(9) ?
C16 C22 H22B . . 108.1(10) ?
H22A C22 H22B . . 108.7(14) ?
C24 C23 C22 . . 125.43(15) ?
C24 C23 H23 . . 119.7(11) ?
C22 C23 H23 . . 114.8(11) ?
C23 C24 H24A . . 120.3(11) ?
C23 C24 H24B . . 122.2(12) ?
H24A C24 H24B . . 117.5(17) ?

loop_
_geom_bond_atom_site_label_1
_geom_bond_atom_site_label_2
_geom_bond_site_symmetry_2
_geom_bond_distance
_geom_bond_publ_flag
O1 C1 . 1.3704(15) ?
O1 C7 . 1.4342(15) ?
O2 C2 . 1.3679(15) ?
O2 C9 . 1.4280(16) ?
O3 C13 . 1.3658(15) ?
O3 C19 . 1.4359(15) ?
O4 C14 . 1.3697(15) ?
O4 C21 . 1.4289(16) ?
C1 C6 . 1.3812(18) ?
C1 C2 . 1.4098(17) ?
C2 C3 . 1.3831(19) ?
C3 C4 . 1.4025(18) ?
C3 H3 . 0.984(16) ?
C4 C5 . 1.3833(19) ?
C4 C10 . 1.5099(18) ?
C5 C6 . 1.4021(19) ?
C5 H5 . 1.005(16) ?
C6 H6 . 0.972(16) ?
C7 C8 . 1.5154(16) ?
C7 H7A . 1.003(16) ?
C7 H7B . 1.007(15) ?
C8 H8B . 1.007(16) ?
C8 H8B 2_655 1.007(16) ?
C9 H9A . 0.967(17) ?
C9 H9B . 0.966(17) ?
C9 H9C . 0.993(18) ?
C10 C11 . 1.507(2) ?
C10 H10A . 1.014(17) ?
C10 H10B . 1.008(18) ?
C11 C12 . 1.310(2) ?
C11 H11 . 0.99(2) ?
C12 H12A . 0.975(19) ?
C12 H12B . 0.96(2) ?
C13 C18 . 1.3816(18) ?
C13 C14 . 1.4121(17) ?
C14 C15 . 1.3840(18) ?
C15 C16 . 1.3995(18) ?
C15 H15 . 0.974(17) ?
C16 C17 . 1.3828(19) ?
C16 C22 . 1.5162(18) ?
C17 C18 . 1.4015(19) ?
C17 H17 . 1.030(15) ?
C18 H18 . 0.984(16) ?
C19 C20 . 1.5148(16) ?
C19 H19A . 1.012(15) ?
C19 H19B . 0.992(16) ?
C20 H20B . 0.993(16) ?
C20 H20B 2 0.993(16) ?
C21 H21A . 1.013(17) ?
C21 H21B . 0.960(18) ?
C21 H21C . 0.961(17) ?
C22 C23 . 1.499(2) ?
C22 H22A . 0.984(18) ?
C22 H22B . 1.010(17) ?
C23 C24 . 1.315(2) ?
C23 H23 . 1.00(2) ?
C24 H24A . 0.97(2) ?
C24 H24B . 0.97(2) ?

loop_
_geom_contact_atom_site_label_1
_geom_contact_atom_site_label_2
_geom_contact_distance
_geom_contact_site_symmetry_1
_geom_contact_site_symmetry_2
_geom_contact_publ_flag
O1 O2 2.5827(13) . . yes
O2 O1 2.5827(13) . . yes
O3 O4 2.5885(13) . . yes
O4 O3 2.5885(13) . . yes
O1 H9C 2.736(18) . 1_545 yes
O1 H7B 2.618(16) . 2_655 yes
O2 H12A 2.831(18) . 3_756 yes
O2 H22B 2.647(17) . . yes
O2 H8B 2.676(15) . 2_665 yes
O3 H21A 2.739(15) . 1_565 yes
O3 H19A 2.604(16) . 2_555 yes
O4 H24B 2.89(2) . 3_656 yes
O4 H20B 2.732(15) . 1_545 yes
C2 C7 3.533(2) . 1_565 yes
C3 C12 3.282(2) . . yes
C6 C10 3.582(2) . 1_545 yes
C14 C19 3.555(2) . 1_545 yes
C18 C22 3.564(2) . 1_565 yes
C2 H8B 2.914(16) . 2_665 yes
C2 H7A 2.971(15) . 1_565 yes
C3 H9C 2.739(18) . . yes
C3 H12B 2.783(19) . . yes
C3 H9A 2.806(17) . . yes
C4 H12B 2.728(18) . . yes
C5 H10B 2.775(19) . 1_545 yes
C6 H7A 2.719(15) . . yes
C6 H7B 2.786(15) . . yes
C6 H10B 2.837(18) . 1_545 yes
C7 H6 2.529(16) . . yes
C9 H3 2.492(16) . . yes
C14 H20B 2.918(15) . 1_545 yes
C15 H21A 2.768(17) . . yes
C15 H21C 2.784(17) . . yes
C17 H22A 2.727(19) . 1_565 yes
C18 H22A 2.764(18) . 1_565 yes
C18 H19A 2.759(15) . . yes
C18 H19B 2.739(15) . . yes
C19 H18 2.514(16) . . yes
C21 H15 2.501(16) . . yes
C23 H15 2.862(16) . . yes
H3 H9C 2.33(2) . . yes
H3 H9A 2.29(2) . . yes
H5 H10A 2.37(2) . . yes
H6 H7A 2.24(2) . . yes
H6 H7B 2.37(2) . . yes
H6 H18 2.50(2) . 2_645 yes
H9A H11 2.40(2) . 3_766 yes
H9A H12A 2.56(3) . 3_756 yes
H9B H22A 2.52(2) . 1_565 yes
H9B H23 2.41(2) . . yes
H9C H22B 2.54(2) . 1_565 yes
H10A H21A 2.58(2) . 1_665 yes
H12B H12B 2.55(3) . 3_756 yes
H15 H21A 2.40(2) . . yes
H15 H21C 2.26(2) . . yes
H17 H22B 2.36(2) . . yes
H18 H19A 2.31(2) . . yes
H18 H19B 2.26(2) . . yes
H21C H23 2.41(2) . 3_656 yes
H22A H24A 2.39(3) . . yes

loop_
_geom_hbond_atom_site_label_D
_geom_hbond_atom_site_label_H
_geom_hbond_atom_site_label_A
_geom_hbond_site_symmetry_A
_geom_hbond_distance_DH
_geom_hbond_distance_HA
_geom_hbond_distance_DA
_geom_hbond_angle_DHA
_geom_hbond_publ_flag
C7 H7A Cg1 1_545 1.003(16) 2.759(15) 3.6170(15) 144.1(12) y
C19 H19B Cg2 1_565 0.992(16) 2.739(15) 3.5816(15) 143.0(11) y

loop_
_geom_torsion_atom_site_label_1
_geom_torsion_atom_site_label_2
_geom_torsion_atom_site_label_3
_geom_torsion_atom_site_label_4
_geom_torsion_site_symmetry_1
_geom_torsion_site_symmetry_2
_geom_torsion_site_symmetry_3
_geom_torsion_site_symmetry_4
_geom_torsion
_geom_torsion_publ_flag
C7 O1 C1 C6 . . . . -3.97(17) ?
C7 O1 C1 C2 . . . . 175.08(10) ?
C9 O2 C2 C3 . . . . 11.70(18) ?
C9 O2 C2 C1 . . . . -167.55(11) ?
O1 C1 C2 O2 . . . . -1.88(16) ?
C6 C1 C2 O2 . . . . 177.24(11) ?
O1 C1 C2 C3 . . . . 178.83(11) ?
C6 C1 C2 C3 . . . . -2.05(18) ?
O2 C2 C3 C4 . . . . -178.74(12) ?
C1 C2 C3 C4 . . . . 0.48(19) ?
C2 C3 C4 C5 . . . . 1.21(19) ?
C2 C3 C4 C10 . . . . -179.70(12) ?
C3 C4 C5 C6 . . . . -1.35(19) ?
C10 C4 C5 C6 . . . . 179.57(12) ?
O1 C1 C6 C5 . . . . -179.06(11) ?
C2 C1 C6 C5 . . . . 1.92(19) ?
C4 C5 C6 C1 . . . . -0.22(19) ?
C1 O1 C7 C8 . . . . 178.57(10) ?
O1 C7 C8 C7 . . . 2_655 56.52(7) ?
C5 C4 C10 C11 . . . . -113.66(15) ?
C3 C4 C10 C11 . . . . 67.28(17) ?
C4 C10 C11 C12 . . . . -1.4(2) ?
C19 O3 C13 C18 . . . . 2.61(18) ?
C19 O3 C13 C14 . . . . -176.67(10) ?
C21 O4 C14 C15 . . . . -14.30(18) ?
C21 O4 C14 C13 . . . . 164.57(11) ?
O3 C13 C14 O4 . . . . 2.86(16) ?
C18 C13 C14 O4 . . . . -176.47(11) ?
O3 C13 C14 C15 . . . . -178.22(11) ?
C18 C13 C14 C15 . . . . 2.45(18) ?
O4 C14 C15 C16 . . . . 177.52(12) ?
C13 C14 C15 C16 . . . . -1.29(19) ?
C14 C15 C16 C17 . . . . -0.69(19) ?
C14 C15 C16 C22 . . . . -178.93(12) ?
C15 C16 C17 C18 . . . . 1.52(19) ?
C22 C16 C17 C18 . . . . 179.71(12) ?
O3 C13 C18 C17 . . . . 179.10(12) ?
C14 C13 C18 C17 . . . . -1.65(19) ?
C16 C17 C18 C13 . . . . -0.34(19) ?
C13 O3 C19 C20 . . . . -179.34(10) ?
O3 C19 C20 C19 . . . 2 -56.61(7) ?
C17 C16 C22 C23 . . . . 126.83(14) ?
C15 C16 C22 C23 . . . . -55.00(17) ?
C16 C22 C23 C24 . . . . 111.83(17) ?

_cod_database_fobs_code 2243287
